data_7214578
loop_
_publ_author_name
'Chandrasekhar, Vadapalli'
'Sahoo, Dipankar'
'Metre, Ramesh K.'

_publ_section_title
;
 Isomorphic Co(ii) and Zn(ii) phosphonates: co-crystal formation of
 [{M2(\h1-DMPzH)4(Cl3CPO3)2}{M(\h1-DMPzH)2Cl2}2](toluene)2 (M = Co(ii) and
 Zn(ii))
;
_journal_issue 37
_journal_name_full CrystEngComm
_journal_page_first 7419
_journal_paper_doi 10.1039/c3ce40997j
_journal_volume 15
_journal_year 2013
_chemical_formula_moiety '2(C6 H8 Cl4 Co N2 O3 P), 2(C6 H16 N)'
_chemical_formula_sum 'C24 H48 Cl8 Co2 N6 O6 P2'
_chemical_formula_weight 980.08
_chemical_name_systematic
;
 ? 
;
_space_group_crystal_system triclinic
_space_group_IT_number 2
_space_group_name_Hall '-P 1'
_space_group_name_H-M_alt 'P -1'
_symmetry_space_group_name_Hall '-P 1'
_symmetry_space_group_name_H-M 'P -1'
_atom_sites_solution_hydrogens geom
_atom_sites_solution_primary direct
_atom_sites_solution_secondary difmap
_audit_creation_date 2013-04-14
_audit_creation_method
;
  Olex2 1.1
  (compiled 2011.11.01 svn.r2039, GUI svn.r3906)
;
_cell_angle_alpha 87.852(5)
_cell_angle_beta 70.724(5)
_cell_angle_gamma 71.366(5)
_cell_formula_units_Z 2
_cell_length_a 12.271(5)
_cell_length_b 13.575(5)
_cell_length_c 14.049(5)
_cell_measurement_reflns_used 9948
_cell_measurement_temperature 100(2)
_cell_measurement_theta_max 28.53
_cell_measurement_theta_min 2.29
_cell_volume 2087.2(14)
_computing_cell_refinement 'Bruker SAINT'
_computing_data_collection 'Bruker APEX2'
_computing_data_reduction 'Bruker SAINT'
_computing_molecular_graphics
;
O. V. Dolomanov, L. J. Bourhis, R. J. Gildea, J. A. K. Howard and H. Puschmann,
OLEX2: a complete structure solution, refinement and analysis program.
J. Appl. Cryst. (2009). 42, 339-341.
;
_computing_publication_material
;
O. V. Dolomanov, L. J. Bourhis, R. J. Gildea, J. A. K. Howard and H. Puschmann,
OLEX2: a complete structure solution, refinement and analysis program.
J. Appl. Cryst. (2009). 42, 339-341.
;
_computing_structure_refinement
;
XL, G.M. Sheldrick, Acta Cryst.
(2008). A64, 112-122
;
_computing_structure_solution 'SHELXS-97 (Sheldrick, 2008)'
_diffrn_ambient_temperature 100(2)
_diffrn_measured_fraction_theta_full 0.973
_diffrn_measured_fraction_theta_max 0.973
_diffrn_measurement_device_type 'Bruker APEX-II CCD'
_diffrn_measurement_method '\f and \w scans'
_diffrn_radiation_monochromator graphite
_diffrn_radiation_type MoK\a
_diffrn_radiation_wavelength 0.71069
_diffrn_reflns_av_R_equivalents 0.0291
_diffrn_reflns_av_unetI/netI 0.0486
_diffrn_reflns_limit_h_max 14
_diffrn_reflns_limit_h_min -14
_diffrn_reflns_limit_k_max 16
_diffrn_reflns_limit_k_min -15
_diffrn_reflns_limit_l_max 12
_diffrn_reflns_limit_l_min -16
_diffrn_reflns_number 13503
_diffrn_reflns_theta_full 25.03
_diffrn_reflns_theta_max 25.03
_diffrn_reflns_theta_min 4.08
_diffrn_source 'fine-focus sealed tube'
_exptl_absorpt_coefficient_mu 1.426
_exptl_absorpt_correction_T_max 0.895
_exptl_absorpt_correction_T_min 0.887
_exptl_absorpt_correction_type empirical
_exptl_absorpt_process_details sadabs
_exptl_crystal_colour violet
_exptl_crystal_density_diffrn 1.559
_exptl_crystal_density_method 'not measured'
_exptl_crystal_description block
_exptl_crystal_F_000 1004
_exptl_crystal_size_max 0.084
_exptl_crystal_size_mid 0.080
_exptl_crystal_size_min 0.078
_refine_diff_density_max 0.582
_refine_diff_density_min -0.443
_refine_diff_density_rms 0.099
_refine_ls_extinction_method none
_refine_ls_goodness_of_fit_ref 1.068
_refine_ls_hydrogen_treatment mixed
_refine_ls_matrix_type full
_refine_ls_number_parameters 449
_refine_ls_number_reflns 7170
_refine_ls_number_restraints 0
_refine_ls_restrained_S_all 1.068
_refine_ls_R_factor_all 0.0503
_refine_ls_R_factor_gt 0.0421
_refine_ls_shift/su_max 0.000
_refine_ls_shift/su_mean 0.000
_refine_ls_structure_factor_coef Fsqd
_refine_ls_weighting_details 'calc w=1/[\s^2^(Fo^2^)+(0.0183P)^2^+6.8976P] where P=(Fo^2^+2Fc^2^)/3'
_refine_ls_weighting_scheme calc
_refine_ls_wR_factor_gt 0.0965
_refine_ls_wR_factor_ref 0.0999
_reflns_number_gt 6177
_reflns_number_total 7375
_reflns_threshold_expression >2sigma(I)
_cod_data_source_file c3ce40997j.txt
_cod_data_source_block 3
_cod_depositor_comments
;
The following automatic conversions were performed:

'_space_group_crystal_system' value 'Triclinic' changed to
'triclinic' according to
/usr/data/users/saulius/automatic-downloads/retrospective/RSC/lib/dictionaries/cif_core.dic
dictionary named 'cif_core.dic' version 2.4.2 from 2011-04-26.

Automatic conversion script
Id: cif_fix_values 2281 2013-09-26 08:29:07Z andrius 
;
_cod_database_code 7214578

loop_
_space_group_symop_id
_space_group_symop_operation_xyz
1 'x, y, z'
2 '-x, -y, -z'

loop_
_atom_site_label
_atom_site_type_symbol
_atom_site_fract_x
_atom_site_fract_y
_atom_site_fract_z
_atom_site_U_iso_or_equiv
_atom_site_adp_type
_atom_site_occupancy
_atom_site_symmetry_multiplicity
_atom_site_calc_flag
_atom_site_refinement_flags
Co1 Co 0.65676(4) 0.54673(4) 0.01919(4) 0.01376(12) Uani 1 1 d .
Co2 Co 0.65341(4) 0.85734(4) 0.50835(4) 0.01323(12) Uani 1 1 d .
Cl1 Cl 0.79387(8) 0.62827(7) -0.05654(7) 0.0190(2) Uani 1 1 d .
Cl2 Cl 0.88127(9) 0.19916(8) -0.17514(9) 0.0278(2) Uani 1 1 d .
Cl3 Cl 0.67507(10) 0.12772(7) -0.13402(8) 0.0252(2) Uani 1 1 d .
Cl4 Cl 0.73056(9) 0.19561(8) 0.03249(8) 0.0261(2) Uani 1 1 d .
Cl5 Cl 0.78656(9) 0.69811(7) 0.44021(7) 0.0214(2) Uani 1 1 d .
Cl6 Cl 0.90056(9) 1.04274(8) 0.29498(8) 0.0252(2) Uani 1 1 d .
Cl7 Cl 0.72356(9) 1.25008(7) 0.33391(8) 0.0236(2) Uani 1 1 d .
Cl8 Cl 0.75915(9) 1.12842(7) 0.50099(7) 0.0222(2) Uani 1 1 d .
P1 P 0.63377(9) 0.35601(7) -0.09764(8) 0.0146(2) Uani 1 1 d .
P2 P 0.63661(8) 1.06405(7) 0.37454(7) 0.0129(2) Uani 1 1 d .
O1 O 0.6952(2) 0.4198(2) -0.0618(2) 0.0213(6) Uani 1 1 d .
O2 O 0.6441(2) 0.3656(2) -0.2073(2) 0.0178(6) Uani 1 1 d .
O3 O 0.5071(2) 0.3640(2) -0.0273(2) 0.0195(6) Uani 1 1 d .
O4 O 0.6814(2) 0.95635(19) 0.4088(2) 0.0180(6) Uani 1 1 d .
O5 O 0.6395(2) 1.06255(19) 0.26586(19) 0.0152(5) Uani 1 1 d .
O6 O 0.5180(2) 1.1359(2) 0.44707(19) 0.0173(6) Uani 1 1 d .
N1 N 0.6604(3) 0.5230(2) 0.1616(2) 0.0160(7) Uani 1 1 d .
N2 N 0.5690(3) 0.5802(2) 0.2436(2) 0.0150(7) Uani 1 1 d .
H2 H 0.4995 0.6206 0.2422 0.018 Uiso 1 1 calc R
N3 N 0.2434(3) 0.4975(2) 0.3071(2) 0.0155(7) Uani 1 1 d .
H3T H 0.283(4) 0.538(3) 0.266(3) 0.019 Uiso 1 1 calc .
N4 N 0.6837(3) 0.8805(2) 0.6373(2) 0.0168(7) Uani 1 1 d .
N5 N 0.5980(3) 0.8801(2) 0.7293(2) 0.0160(7) Uani 1 1 d .
H5 H 0.5238 0.8849 0.7376 0.019 Uiso 1 1 calc R
N6 N 0.7321(3) 0.8757(2) 0.1552(2) 0.0159(7) Uani 1 1 d .
H6T H 0.705(4) 0.939(3) 0.190(3) 0.019 Uiso 1 1 calc .
C1 C 0.7291(3) 0.2192(3) -0.0926(3) 0.0187(8) Uani 1 1 d .
C2 C 0.7521(3) 0.4720(3) 0.1948(3) 0.0175(8) Uani 1 1 d .
C3 C 0.7177(3) 0.4973(3) 0.2984(3) 0.0182(8) Uani 1 1 d .
H3 H 0.7648 0.4723 0.3396 0.022 Uiso 1 1 calc R
C4 C 0.6010(4) 0.5658(3) 0.3275(3) 0.0160(8) Uani 1 1 d .
C5 C 0.8706(4) 0.4026(3) 0.1227(3) 0.0283(10) Uani 1 1 d .
H5A H 0.8558 0.3755 0.0677 0.042 Uiso 1 1 calc R
H5B H 0.9066 0.3460 0.1574 0.042 Uiso 1 1 calc R
H5C H 0.9253 0.4420 0.0967 0.042 Uiso 1 1 calc R
C6 C 0.5154(4) 0.6193(3) 0.4285(3) 0.0218(9) Uani 1 1 d .
H6A H 0.4378 0.6587 0.4227 0.033 Uiso 1 1 calc R
H6B H 0.5487 0.6655 0.4508 0.033 Uiso 1 1 calc R
H6C H 0.5048 0.5682 0.4767 0.033 Uiso 1 1 calc R
C7 C 0.3220(4) 0.3863(3) 0.2730(3) 0.0199(8) Uani 1 1 d .
H7A H 0.3112 0.3664 0.2120 0.024 Uiso 1 1 calc R
H7B H 0.2946 0.3418 0.3247 0.024 Uiso 1 1 calc R
C8 C 0.4555(4) 0.3676(3) 0.2524(4) 0.0305(10) Uani 1 1 d .
H8A H 0.4843 0.4092 0.1993 0.046 Uiso 1 1 calc R
H8B H 0.5004 0.2952 0.2323 0.046 Uiso 1 1 calc R
H8C H 0.4672 0.3866 0.3126 0.046 Uiso 1 1 calc R
C9 C 0.1217(4) 0.5219(3) 0.2924(3) 0.0217(9) Uani 1 1 d .
H9A H 0.1348 0.5175 0.2205 0.026 Uiso 1 1 calc R
H9B H 0.0728 0.5930 0.3189 0.026 Uiso 1 1 calc R
C10 C 0.0511(4) 0.4504(3) 0.3429(4) 0.0291(10) Uani 1 1 d .
H10A H 0.0937 0.3811 0.3110 0.044 Uiso 1 1 calc R
H10B H -0.0285 0.4748 0.3366 0.044 Uiso 1 1 calc R
H10C H 0.0433 0.4498 0.4132 0.044 Uiso 1 1 calc R
C11 C 0.2339(4) 0.5248(3) 0.4133(3) 0.0242(9) Uani 1 1 d .
H11A H 0.3155 0.5089 0.4166 0.029 Uiso 1 1 calc R
H11B H 0.1940 0.4819 0.4593 0.029 Uiso 1 1 calc R
C12 C 0.1634(4) 0.6386(3) 0.4476(3) 0.0305(10) Uani 1 1 d .
H12A H 0.1963 0.6814 0.3980 0.046 Uiso 1 1 calc R
H12B H 0.1700 0.6544 0.5111 0.046 Uiso 1 1 calc R
H12C H 0.0790 0.6521 0.4555 0.046 Uiso 1 1 calc R
C13 C 0.7544(3) 1.1225(3) 0.3762(3) 0.0158(8) Uani 1 1 d .
C14 C 0.7860(4) 0.8718(3) 0.6567(3) 0.0186(8) Uani 1 1 d .
C15 C 0.7654(4) 0.8654(3) 0.7604(3) 0.0225(9) Uani 1 1 d .
H15 H 0.8218 0.8585 0.7931 0.027 Uiso 1 1 calc R
C16 C 0.6442(3) 0.8713(3) 0.8051(3) 0.0165(8) Uani 1 1 d .
C17 C 0.9009(4) 0.8694(3) 0.5739(4) 0.0284(10) Uani 1 1 d .
H17A H 0.8932 0.8582 0.5097 0.043 Uiso 1 1 calc R
H17B H 0.9682 0.8138 0.5819 0.043 Uiso 1 1 calc R
H17C H 0.9150 0.9346 0.5770 0.043 Uiso 1 1 calc R
C18 C 0.5677(4) 0.8680(3) 0.9101(3) 0.0265(9) Uani 1 1 d .
H18A H 0.4839 0.8865 0.9140 0.040 Uiso 1 1 calc R
H18B H 0.5756 0.9165 0.9533 0.040 Uiso 1 1 calc R
H18C H 0.5936 0.7989 0.9314 0.040 Uiso 1 1 calc R
C19 C 0.6209(3) 0.8448(3) 0.1687(3) 0.0186(8) Uani 1 1 d .
H19A H 0.6460 0.7777 0.1321 0.022 Uiso 1 1 calc R
H19B H 0.5675 0.8954 0.1394 0.022 Uiso 1 1 calc R
C20 C 0.5502(4) 0.8378(3) 0.2782(3) 0.0230(9) Uani 1 1 d .
H20A H 0.5996 0.7826 0.3058 0.034 Uiso 1 1 calc R
H20B H 0.4771 0.8236 0.2824 0.034 Uiso 1 1 calc R
H20C H 0.5293 0.9026 0.3159 0.034 Uiso 1 1 calc R
C21 C 0.7871(4) 0.8920(3) 0.0453(3) 0.0197(8) Uani 1 1 d .
H21A H 0.7269 0.9465 0.0255 0.024 Uiso 1 1 calc R
H21B H 0.8064 0.8284 0.0050 0.024 Uiso 1 1 calc R
C22 C 0.9013(4) 0.9217(3) 0.0224(4) 0.0291(10) Uani 1 1 d .
H22A H 0.8867 0.9775 0.0698 0.044 Uiso 1 1 calc R
H22B H 0.9230 0.9438 -0.0450 0.044 Uiso 1 1 calc R
H22C H 0.9668 0.8625 0.0280 0.044 Uiso 1 1 calc R
C23 C 0.8216(4) 0.8037(3) 0.1990(3) 0.0188(8) Uani 1 1 d .
H23A H 0.7802 0.8015 0.2706 0.023 Uiso 1 1 calc R
H23B H 0.8863 0.8326 0.1925 0.023 Uiso 1 1 calc R
C24 C 0.8785(4) 0.6937(3) 0.1508(3) 0.0251(9) Uani 1 1 d .
H24A H 0.8154 0.6642 0.1563 0.038 Uiso 1 1 calc R
H24B H 0.9319 0.6525 0.1847 0.038 Uiso 1 1 calc R
H24C H 0.9243 0.6943 0.0808 0.038 Uiso 1 1 calc R

loop_
_atom_site_aniso_label
_atom_site_aniso_U_11
_atom_site_aniso_U_22
_atom_site_aniso_U_33
_atom_site_aniso_U_23
_atom_site_aniso_U_13
_atom_site_aniso_U_12
Co1 0.0142(3) 0.0126(3) 0.0142(3) -0.0005(2) -0.0045(2) -0.0040(2)
Co2 0.0160(3) 0.0109(2) 0.0125(3) 0.00182(19) -0.0052(2) -0.00366(19)
Cl1 0.0200(5) 0.0208(5) 0.0190(5) 0.0005(4) -0.0059(4) -0.0111(4)
Cl2 0.0162(5) 0.0240(5) 0.0356(6) -0.0019(4) -0.0050(4) 0.0003(4)
Cl3 0.0339(6) 0.0168(5) 0.0289(5) -0.0002(4) -0.0123(5) -0.0116(4)
Cl4 0.0315(6) 0.0231(5) 0.0258(5) 0.0059(4) -0.0170(5) -0.0046(4)
Cl5 0.0271(5) 0.0122(4) 0.0185(5) 0.0006(4) -0.0058(4) 0.0001(4)
Cl6 0.0165(5) 0.0257(5) 0.0291(6) -0.0055(4) -0.0025(4) -0.0056(4)
Cl7 0.0307(5) 0.0140(5) 0.0294(5) 0.0058(4) -0.0116(4) -0.0107(4)
Cl8 0.0281(5) 0.0220(5) 0.0220(5) 0.0003(4) -0.0139(4) -0.0095(4)
P1 0.0143(5) 0.0103(5) 0.0176(5) 0.0005(4) -0.0050(4) -0.0025(4)
P2 0.0152(5) 0.0107(5) 0.0136(5) 0.0004(4) -0.0045(4) -0.0055(4)
O1 0.0214(14) 0.0169(14) 0.0242(15) -0.0040(12) -0.0050(12) -0.0062(11)
O2 0.0161(13) 0.0167(13) 0.0183(14) 0.0033(11) -0.0051(11) -0.0033(11)
O3 0.0159(13) 0.0187(14) 0.0210(15) 0.0049(11) -0.0055(12) -0.0027(11)
O4 0.0235(14) 0.0135(13) 0.0188(14) 0.0025(11) -0.0085(12) -0.0069(11)
O5 0.0181(13) 0.0162(13) 0.0118(13) 0.0014(10) -0.0046(11) -0.0068(11)
O6 0.0147(13) 0.0204(14) 0.0148(13) -0.0022(11) -0.0011(11) -0.0069(11)
N1 0.0168(16) 0.0146(16) 0.0173(17) 0.0014(13) -0.0065(14) -0.0050(13)
N2 0.0147(16) 0.0132(15) 0.0143(16) 0.0018(13) -0.0029(13) -0.0031(12)
N3 0.0162(16) 0.0156(16) 0.0126(16) 0.0023(13) -0.0009(13) -0.0068(13)
N4 0.0201(17) 0.0120(16) 0.0181(17) 0.0027(13) -0.0091(14) -0.0026(13)
N5 0.0168(16) 0.0152(16) 0.0160(17) -0.0014(13) -0.0070(14) -0.0033(13)
N6 0.0202(17) 0.0114(16) 0.0146(16) -0.0044(13) -0.0045(14) -0.0039(13)
C1 0.0159(19) 0.017(2) 0.022(2) -0.0002(16) -0.0060(17) -0.0041(15)
C2 0.019(2) 0.0138(19) 0.021(2) 0.0042(16) -0.0074(17) -0.0069(15)
C3 0.021(2) 0.0160(19) 0.020(2) 0.0051(16) -0.0094(17) -0.0062(16)
C4 0.027(2) 0.0089(18) 0.018(2) 0.0032(15) -0.0114(17) -0.0094(15)
C5 0.022(2) 0.029(2) 0.030(2) 0.0017(19) -0.0094(19) -0.0017(18)
C6 0.030(2) 0.020(2) 0.014(2) -0.0001(16) -0.0040(18) -0.0086(17)
C7 0.024(2) 0.0126(19) 0.022(2) -0.0001(16) -0.0067(17) -0.0050(16)
C8 0.026(2) 0.019(2) 0.043(3) -0.003(2) -0.010(2) -0.0033(18)
C9 0.019(2) 0.021(2) 0.024(2) -0.0046(17) -0.0083(18) -0.0038(16)
C10 0.024(2) 0.032(2) 0.031(2) 0.003(2) -0.0045(19) -0.0128(19)
C11 0.035(2) 0.020(2) 0.022(2) -0.0012(17) -0.0128(19) -0.0109(18)
C12 0.043(3) 0.021(2) 0.028(2) -0.0031(19) -0.012(2) -0.011(2)
C13 0.0177(19) 0.0139(18) 0.0167(19) -0.0006(15) -0.0056(16) -0.0062(15)
C14 0.020(2) 0.0138(19) 0.023(2) -0.0004(16) -0.0091(17) -0.0046(15)
C15 0.026(2) 0.020(2) 0.026(2) -0.0029(17) -0.0170(19) -0.0049(17)
C16 0.023(2) 0.0110(18) 0.0149(19) -0.0009(15) -0.0089(16) -0.0018(15)
C17 0.025(2) 0.029(2) 0.034(3) 0.002(2) -0.011(2) -0.0093(18)
C18 0.033(2) 0.025(2) 0.021(2) -0.0002(18) -0.0122(19) -0.0049(18)
C19 0.019(2) 0.0178(19) 0.021(2) 0.0002(16) -0.0080(17) -0.0077(16)
C20 0.025(2) 0.021(2) 0.024(2) 0.0001(17) -0.0061(18) -0.0114(17)
C21 0.026(2) 0.020(2) 0.0144(19) 0.0039(16) -0.0078(17) -0.0074(17)
C22 0.024(2) 0.030(2) 0.033(3) 0.008(2) -0.006(2) -0.0117(19)
C23 0.024(2) 0.0166(19) 0.017(2) -0.0006(16) -0.0090(17) -0.0053(16)
C24 0.031(2) 0.015(2) 0.028(2) -0.0023(17) -0.016(2) 0.0016(17)

loop_
_atom_type_symbol
_atom_type_description
_atom_type_scat_dispersion_real
_atom_type_scat_dispersion_imag
_atom_type_scat_source
C C 0.0033 0.0016 'International Tables Vol C Tables 4.2.6.8 and 6.1.1.4'
H H 0.0000 0.0000 'International Tables Vol C Tables 4.2.6.8 and 6.1.1.4'
N N 0.0061 0.0033 'International Tables Vol C Tables 4.2.6.8 and 6.1.1.4'
O O 0.0106 0.0060 'International Tables Vol C Tables 4.2.6.8 and 6.1.1.4'
P P 0.1023 0.0942 'International Tables Vol C Tables 4.2.6.8 and 6.1.1.4'
Cl Cl 0.1484 0.1585 'International Tables Vol C Tables 4.2.6.8 and 6.1.1.4'
Co Co 0.3494 0.9721 'International Tables Vol C Tables 4.2.6.8 and 6.1.1.4'

loop_
_geom_angle_atom_site_label_1
_geom_angle_atom_site_label_2
_geom_angle_atom_site_label_3
_geom_angle
_geom_angle_site_symmetry_1
_geom_angle_site_symmetry_3
O1 Co1 Cl1 109.17(9) . .
O1 Co1 O3 107.84(12) . 2_665
O1 Co1 N1 113.92(12) . .
O3 Co1 Cl1 109.77(9) 2_665 .
O3 Co1 N1 108.61(12) 2_665 .
N1 Co1 Cl1 107.48(9) . .
O4 Co2 Cl5 107.87(9) . .
O4 Co2 O6 110.13(11) . 2_676
O4 Co2 N4 115.53(12) . .
O6 Co2 Cl5 113.76(8) 2_676 .
O6 Co2 N4 104.45(12) 2_676 .
N4 Co2 Cl5 105.18(9) . .
O1 P1 O2 113.64(16) . .
O1 P1 O3 114.94(16) . .
O1 P1 C1 103.07(17) . .
O2 P1 O3 114.19(15) . .
O2 P1 C1 104.69(16) . .
O3 P1 C1 104.58(16) . .
O4 P2 O5 113.00(15) . .
O4 P2 O6 115.04(16) . .
O4 P2 C13 103.20(16) . .
O5 P2 C13 105.89(16) . .
O6 P2 O5 113.57(15) . .
O6 P2 C13 104.72(16) . .
P1 O1 Co1 140.94(17) . .
P1 O3 Co1 133.24(17) . 2_665
P2 O4 Co2 148.13(18) . .
P2 O6 Co2 135.28(16) . 2_676
N2 N1 Co1 121.8(2) . .
C2 N1 Co1 130.9(3) . .
C2 N1 N2 105.8(3) . .
C4 N2 N1 111.5(3) . .
C7 N3 C9 111.9(3) . .
C7 N3 C11 111.0(3) . .
C9 N3 C11 113.7(3) . .
N5 N4 Co2 120.0(2) . .
C14 N4 Co2 132.2(3) . .
C14 N4 N5 105.6(3) . .
C16 N5 N4 111.8(3) . .
C19 N6 C21 108.8(3) . .
C23 N6 C19 114.0(3) . .
C23 N6 C21 114.0(3) . .
Cl2 C1 P1 108.9(2) . .
Cl3 C1 Cl2 107.5(2) . .
Cl3 C1 Cl4 109.2(2) . .
Cl3 C1 P1 111.5(2) . .
Cl4 C1 Cl2 109.1(2) . .
Cl4 C1 P1 110.6(2) . .
N1 C2 C3 109.6(3) . .
N1 C2 C5 120.3(4) . .
C3 C2 C5 130.1(4) . .
C4 C3 C2 106.6(3) . .
N2 C4 C3 106.4(3) . .
N2 C4 C6 122.0(3) . .
C3 C4 C6 131.6(4) . .
N3 C7 C8 113.5(3) . .
N3 C9 C10 114.0(3) . .
N3 C11 C12 112.6(3) . .
Cl6 C13 P2 109.20(19) . .
Cl7 C13 Cl6 108.6(2) . .
Cl7 C13 Cl8 108.9(2) . .
Cl7 C13 P2 111.6(2) . .
Cl8 C13 Cl6 108.6(2) . .
Cl8 C13 P2 109.9(2) . .
N4 C14 C15 110.0(4) . .
N4 C14 C17 121.3(4) . .
C15 C14 C17 128.7(4) . .
C16 C15 C14 106.5(3) . .
N5 C16 C15 106.1(3) . .
N5 C16 C18 120.6(4) . .
C15 C16 C18 133.3(4) . .
N6 C19 C20 113.3(3) . .
N6 C21 C22 113.4(3) . .
N6 C23 C24 114.9(3) . .

loop_
_geom_bond_atom_site_label_1
_geom_bond_atom_site_label_2
_geom_bond_distance
_geom_bond_site_symmetry_2
Co1 Cl1 2.2601(12) .
Co1 O1 1.938(3) .
Co1 O3 1.956(3) 2_665
Co1 N1 2.027(3) .
Co2 Cl5 2.2636(12) .
Co2 O4 1.928(3) .
Co2 O6 1.959(3) 2_676
Co2 N4 2.020(3) .
Cl2 C1 1.781(4) .
Cl3 C1 1.777(4) .
Cl4 C1 1.780(4) .
Cl6 C13 1.787(4) .
Cl7 C13 1.774(4) .
Cl8 C13 1.779(4) .
P1 O1 1.508(3) .
P1 O2 1.508(3) .
P1 O3 1.514(3) .
P1 C1 1.865(4) .
P2 O4 1.510(3) .
P2 O5 1.516(3) .
P2 O6 1.515(3) .
P2 C13 1.864(4) .
O3 Co1 1.956(3) 2_665
O6 Co2 1.959(3) 2_676
N1 N2 1.359(4) .
N1 C2 1.338(5) .
N2 C4 1.349(5) .
N3 C7 1.503(5) .
N3 C9 1.504(5) .
N3 C11 1.510(5) .
N4 N5 1.373(4) .
N4 C14 1.338(5) .
N5 C16 1.347(5) .
N6 C19 1.504(5) .
N6 C21 1.506(5) .
N6 C23 1.501(5) .
C2 C3 1.397(6) .
C2 C5 1.501(6) .
C3 C4 1.369(5) .
C4 C6 1.501(5) .
C7 C8 1.504(6) .
C9 C10 1.508(6) .
C11 C12 1.515(6) .
C14 C15 1.399(6) .
C14 C17 1.494(6) .
C15 C16 1.387(6) .
C16 C18 1.472(6) .
C19 C20 1.513(6) .
C21 C22 1.511(6) .
C23 C24 1.508(5) .
